data_4075949
loop_
_publ_author_name
'Spies, Patrick'
'Kehr, Gerald'
'Fr\"ohlich, Roland'
'Erker, Gerhard'
'Grimme, Stefan'
'M\"uck-Lichtenfeld, Christian'

_publ_section_title
;
 Reaction of Rosenthal's Zirconacyclocumulenes with Chlorophosphines
;
_journal_issue 20
_journal_name_full Organometallics
_journal_page_first 4742
_journal_paper_doi 10.1021/om050336n
_journal_volume 24
_journal_year 2005
_chemical_formula_sum 'C32 H25 Cl2 P Zr'
_chemical_formula_weight 602.61
_chemical_name_systematic
; 
 ? 
;
_space_group_IT_number 14
_symmetry_cell_setting monoclinic
_symmetry_space_group_name_Hall '-P 2ybc'
_symmetry_space_group_name_H-M 'P 1 21/c 1'
_atom_sites_solution_hydrogens geom
_atom_sites_solution_primary direct
_atom_sites_solution_secondary difmap
_audit_creation_method SHELXL-97
_cell_angle_alpha 90.00
_cell_angle_beta 99.86(1)
_cell_angle_gamma 90.00
_cell_formula_units_Z 4
_cell_length_a 9.259(1)
_cell_length_b 20.346(1)
_cell_length_c 14.921(1)
_cell_measurement_temperature 198(2)
_cell_volume 2769.4(4)
_computing_cell_refinement 'Collect (Nonius B.V., 1998)'
_computing_data_collection 'Collect (Nonius B.V., 1998)'
_computing_data_reduction 'Denzo-SMN (Otwinowski & Minor, 1997)'
_computing_molecular_graphics 'XP (BrukerAXS, 2000)'
_computing_publication_material 'SHELXL-97 (Sheldrick, 1997)'
_computing_structure_refinement 'SHELXL-97 (Sheldrick, 1997)'
_computing_structure_solution 'SHELXS-97 (Sheldrick, 1990)'
_diffrn_ambient_temperature 198(2)
_diffrn_measured_fraction_theta_full 0.995
_diffrn_measured_fraction_theta_max 0.995
_diffrn_measurement_device_type 'Nonius KappaCCD'
_diffrn_measurement_method '\w and \f scans'
_diffrn_radiation_monochromator graphite
_diffrn_radiation_source 'rotating anode Nonius FR591'
_diffrn_radiation_type MoK\a
_diffrn_radiation_wavelength 0.71073
_diffrn_reflns_av_R_equivalents 0.0753
_diffrn_reflns_av_sigmaI/netI 0.0976
_diffrn_reflns_limit_h_max 12
_diffrn_reflns_limit_h_min -9
_diffrn_reflns_limit_k_max 26
_diffrn_reflns_limit_k_min -24
_diffrn_reflns_limit_l_max 14
_diffrn_reflns_limit_l_min -19
_diffrn_reflns_number 18363
_diffrn_reflns_theta_full 27.85
_diffrn_reflns_theta_max 27.85
_diffrn_reflns_theta_min 2.00
_exptl_absorpt_coefficient_mu 0.667
_exptl_absorpt_correction_T_max 0.9803
_exptl_absorpt_correction_T_min 0.8509
_exptl_absorpt_correction_type empirical
_exptl_absorpt_process_details 'SORTAV (Blessing, 1995 & 1997)'
_exptl_crystal_colour yellow
_exptl_crystal_density_diffrn 1.445
_exptl_crystal_density_method 'not measured'
_exptl_crystal_description needle
_exptl_crystal_F_000 1224
_exptl_crystal_size_max 0.25
_exptl_crystal_size_mid 0.06
_exptl_crystal_size_min 0.03
_refine_diff_density_max 0.531
_refine_diff_density_min -0.479
_refine_diff_density_rms 0.087
_refine_ls_extinction_method none
_refine_ls_goodness_of_fit_ref 1.045
_refine_ls_hydrogen_treatment riding
_refine_ls_matrix_type full
_refine_ls_number_parameters 325
_refine_ls_number_reflns 6554
_refine_ls_number_restraints 0
_refine_ls_restrained_S_all 1.045
_refine_ls_R_factor_all 0.1079
_refine_ls_R_factor_gt 0.0604
_refine_ls_shift/su_max 0.000
_refine_ls_shift/su_mean 0.000
_refine_ls_structure_factor_coef Fsqd
_refine_ls_weighting_details 'calc w=1/[\s^2^(Fo^2^)+(0.0078P)^2^+3.2307P] where P=(Fo^2^+2Fc^2^)/3'
_refine_ls_weighting_scheme calc
_refine_ls_wR_factor_gt 0.0795
_refine_ls_wR_factor_ref 0.0887
_reflns_number_gt 4471
_reflns_number_total 6554
_reflns_threshold_expression >2sigma(I)
_cod_data_source_file om050336nsi20050717_045952.cif
_cod_data_source_block erk3272
_cod_original_sg_symbol_H-M P21/c
_cod_database_code 4075949

loop_
_symmetry_equiv_pos_as_xyz
'x, y, z'
'-x, y+1/2, -z+1/2'
'-x, -y, -z'
'x, -y-1/2, z-1/2'

loop_
_atom_site_label
_atom_site_type_symbol
_atom_site_fract_x
_atom_site_fract_y
_atom_site_fract_z
_atom_site_U_iso_or_equiv
_atom_site_adp_type
_atom_site_occupancy
_atom_site_symmetry_multiplicity
_atom_site_calc_flag
_atom_site_refinement_flags
Zr Zr 0.12132(3) 0.169471(16) 0.05971(2) 0.02332(9) Uani 1 1 d .
Cl1 Cl 0.18644(10) 0.05748(4) 0.10945(6) 0.0381(2) Uani 1 1 d .
C30 C -0.0437(4) 0.2225(2) 0.1546(3) 0.0438(10) Uani 1 1 d .
H30 H -0.1464 0.2215 0.1329 0.053 Uiso 1 1 calc R
C31 C 0.0537(5) 0.27149(19) 0.1361(3) 0.0482(11) Uani 1 1 d .
H31 H 0.0291 0.3092 0.0991 0.058 Uiso 1 1 calc R
C32 C 0.1931(4) 0.2550(2) 0.1818(2) 0.0446(11) Uani 1 1 d .
H32 H 0.2800 0.2798 0.1820 0.053 Uiso 1 1 calc R
C33 C 0.1831(4) 0.19564(19) 0.2270(2) 0.0375(9) Uani 1 1 d .
H33 H 0.2618 0.1727 0.2630 0.045 Uiso 1 1 calc R
C34 C 0.0359(4) 0.17593(19) 0.2100(2) 0.0366(9) Uani 1 1 d .
H34 H -0.0026 0.1372 0.2326 0.044 Uiso 1 1 calc R
C35 C -0.1166(4) 0.1700(2) -0.0462(3) 0.0471(10) Uani 1 1 d .
H35 H -0.2028 0.1765 -0.0208 0.057 Uiso 1 1 calc R
C36 C -0.0318(4) 0.2193(2) -0.0766(3) 0.0488(11) Uani 1 1 d .
H36 H -0.0500 0.2652 -0.0752 0.059 Uiso 1 1 calc R
C37 C 0.0833(4) 0.1896(2) -0.1089(2) 0.0485(11) Uani 1 1 d .
H37 H 0.1571 0.2116 -0.1345 0.058 Uiso 1 1 calc R
C38 C 0.0723(4) 0.1216(2) -0.0976(2) 0.0471(11) Uani 1 1 d .
H38 H 0.1380 0.0893 -0.1129 0.056 Uiso 1 1 calc R
C39 C -0.0533(4) 0.10993(19) -0.0594(2) 0.0401(10) Uani 1 1 d .
H39 H -0.0888 0.0681 -0.0451 0.048 Uiso 1 1 calc R
C1 C 0.4653(3) 0.15942(16) 0.0649(2) 0.0265(8) Uani 1 1 d .
C11 C 0.5009(4) 0.11380(17) 0.0023(3) 0.0361(9) Uani 1 1 d .
H11 H 0.4507 0.1147 -0.0588 0.043 Uiso 1 1 calc R
C12 C 0.6094(4) 0.06706(18) 0.0287(3) 0.0435(10) Uani 1 1 d .
H12 H 0.6335 0.0367 -0.0147 0.052 Uiso 1 1 calc R
C13 C 0.6818(4) 0.06442(19) 0.1169(3) 0.0467(11) Uani 1 1 d .
H13 H 0.7558 0.0323 0.1344 0.056 Uiso 1 1 calc R
C14 C 0.6470(4) 0.1083(2) 0.1797(3) 0.0439(10) Uani 1 1 d .
H14 H 0.6967 0.1064 0.2409 0.053 Uiso 1 1 calc R
C15 C 0.5394(3) 0.15534(17) 0.1542(2) 0.0341(9) Uani 1 1 d .
H15 H 0.5158 0.1853 0.1984 0.041 Uiso 1 1 calc R
C2 C 0.3474(3) 0.20907(17) 0.0372(2) 0.0250(7) Uani 1 1 d .
C3 C 0.3805(3) 0.26963(16) 0.0092(2) 0.0242(7) Uani 1 1 d .
C4 C 0.2749(3) 0.31960(16) -0.0198(2) 0.0256(8) Uani 1 1 d .
C5 C 0.1936(3) 0.36385(18) -0.0473(2) 0.0289(8) Uani 1 1 d .
C6 C 0.0969(4) 0.41659(17) -0.0841(2) 0.0298(8) Uani 1 1 d .
C61 C -0.0436(4) 0.42241(19) -0.0639(3) 0.0393(9) Uani 1 1 d .
H61 H -0.0776 0.3912 -0.0250 0.047 Uiso 1 1 calc R
C62 C -0.1339(4) 0.4731(2) -0.1000(3) 0.0492(11) Uani 1 1 d .
H62 H -0.2296 0.4767 -0.0856 0.059 Uiso 1 1 calc R
C63 C -0.0864(5) 0.5183(2) -0.1566(3) 0.0555(12) Uani 1 1 d .
H63 H -0.1491 0.5532 -0.1811 0.067 Uiso 1 1 calc R
C64 C 0.0523(5) 0.5132(2) -0.1780(3) 0.0549(11) Uani 1 1 d .
H64 H 0.0848 0.5444 -0.2176 0.066 Uiso 1 1 calc R
C65 C 0.1437(4) 0.46288(19) -0.1421(3) 0.0412(9) Uani 1 1 d .
H65 H 0.2393 0.4596 -0.1568 0.049 Uiso 1 1 calc R
P1 P 0.57569(9) 0.29349(5) 0.02025(6) 0.0300(2) Uani 1 1 d .
Cl2 Cl 0.57040(10) 0.34695(5) -0.09912(7) 0.0513(3) Uani 1 1 d .
C21 C 0.5747(3) 0.35894(17) 0.1036(2) 0.0314(8) Uani 1 1 d .
C22 C 0.6263(4) 0.3404(2) 0.1934(3) 0.0462(10) Uani 1 1 d .
H22 H 0.6683 0.2981 0.2060 0.055 Uiso 1 1 calc R
C23 C 0.6165(5) 0.3833(3) 0.2641(3) 0.0624(13) Uani 1 1 d .
H23 H 0.6492 0.3698 0.3252 0.075 Uiso 1 1 calc R
C24 C 0.5597(4) 0.4455(2) 0.2466(3) 0.0631(14) Uani 1 1 d .
H24 H 0.5538 0.4749 0.2953 0.076 Uiso 1 1 calc R
C25 C 0.5124(4) 0.4644(2) 0.1596(3) 0.0558(13) Uani 1 1 d .
H25 H 0.4747 0.5076 0.1476 0.067 Uiso 1 1 calc R
C26 C 0.5179(4) 0.42198(19) 0.0877(3) 0.0427(10) Uani 1 1 d .
H26 H 0.4826 0.4360 0.0272 0.051 Uiso 1 1 calc R

loop_
_atom_site_aniso_label
_atom_site_aniso_U_11
_atom_site_aniso_U_22
_atom_site_aniso_U_33
_atom_site_aniso_U_23
_atom_site_aniso_U_13
_atom_site_aniso_U_12
Zr 0.02416(16) 0.02457(17) 0.02185(17) 0.00027(16) 0.00570(12) -0.00276(15)
Cl1 0.0459(5) 0.0270(5) 0.0426(6) 0.0050(4) 0.0108(4) 0.0009(4)
C30 0.039(2) 0.061(3) 0.035(2) 0.004(2) 0.0172(18) 0.016(2)
C31 0.085(3) 0.033(2) 0.033(2) 0.0047(19) 0.027(2) 0.019(2)
C32 0.058(3) 0.053(3) 0.028(2) -0.022(2) 0.0231(19) -0.016(2)
C33 0.043(2) 0.048(3) 0.022(2) -0.0041(18) 0.0087(16) 0.0066(18)
C34 0.039(2) 0.046(2) 0.029(2) 0.0035(19) 0.0158(16) 0.0028(18)
C35 0.0310(19) 0.054(3) 0.052(3) -0.008(2) -0.0062(17) -0.007(2)
C36 0.057(3) 0.038(3) 0.042(3) 0.003(2) -0.018(2) -0.005(2)
C37 0.058(3) 0.067(3) 0.017(2) 0.005(2) -0.0043(17) -0.027(2)
C38 0.047(2) 0.059(3) 0.031(2) -0.021(2) -0.0032(18) 0.002(2)
C39 0.044(2) 0.033(2) 0.038(2) -0.0026(18) -0.0078(18) -0.0162(18)
C1 0.0234(17) 0.024(2) 0.034(2) 0.0007(16) 0.0114(14) -0.0045(14)
C11 0.0326(19) 0.036(2) 0.043(2) -0.0087(18) 0.0143(16) -0.0058(17)
C12 0.037(2) 0.030(2) 0.070(3) -0.011(2) 0.025(2) -0.0039(17)
C13 0.036(2) 0.035(2) 0.071(3) 0.015(2) 0.017(2) 0.0101(18)
C14 0.040(2) 0.050(3) 0.043(3) 0.018(2) 0.0115(18) 0.0074(19)
C15 0.0326(19) 0.036(2) 0.035(2) 0.0014(17) 0.0092(16) 0.0035(16)
C2 0.0256(17) 0.032(2) 0.0170(17) -0.0078(15) 0.0030(13) 0.0006(15)
C3 0.0208(16) 0.028(2) 0.0230(18) -0.0025(15) 0.0018(13) -0.0020(14)
C4 0.0254(17) 0.025(2) 0.0265(19) -0.0042(15) 0.0048(14) -0.0088(15)
C5 0.0280(18) 0.033(2) 0.027(2) -0.0041(17) 0.0069(15) -0.0071(16)
C6 0.0304(19) 0.026(2) 0.031(2) -0.0062(16) -0.0007(15) -0.0012(15)
C61 0.030(2) 0.039(2) 0.047(3) -0.0048(19) 0.0009(17) -0.0049(17)
C62 0.030(2) 0.050(3) 0.063(3) -0.014(2) -0.0082(19) 0.0075(19)
C63 0.065(3) 0.041(3) 0.050(3) -0.001(2) -0.019(2) 0.020(2)
C64 0.077(3) 0.040(3) 0.046(3) 0.007(2) 0.007(2) 0.008(2)
C65 0.046(2) 0.038(2) 0.040(2) 0.0011(19) 0.0074(18) 0.0010(19)
P1 0.0228(4) 0.0320(5) 0.0353(6) 0.0018(4) 0.0058(4) -0.0019(4)
Cl2 0.0482(6) 0.0647(8) 0.0435(6) 0.0135(5) 0.0153(5) -0.0130(5)
C21 0.0195(16) 0.030(2) 0.041(2) -0.0006(17) -0.0040(15) -0.0042(15)
C22 0.038(2) 0.049(3) 0.046(3) -0.005(2) -0.0087(18) 0.0120(19)
C23 0.055(3) 0.084(4) 0.040(3) -0.014(3) -0.014(2) 0.011(3)
C24 0.046(3) 0.070(4) 0.066(3) -0.038(3) -0.013(2) 0.005(2)
C25 0.032(2) 0.039(3) 0.089(4) -0.019(3) -0.012(2) 0.0026(18)
C26 0.033(2) 0.036(2) 0.053(3) -0.002(2) -0.0107(18) -0.0039(17)

loop_
_atom_type_symbol
_atom_type_description
_atom_type_scat_dispersion_real
_atom_type_scat_dispersion_imag
_atom_type_scat_source
C C 0.0033 0.0016 'International Tables Vol C Tables 4.2.6.8 and 6.1.1.4'
H H 0.0000 0.0000 'International Tables Vol C Tables 4.2.6.8 and 6.1.1.4'
P P 0.1023 0.0942 'International Tables Vol C Tables 4.2.6.8 and 6.1.1.4'
Cl Cl 0.1484 0.1585 'International Tables Vol C Tables 4.2.6.8 and 6.1.1.4'
Zr Zr -2.9673 0.5597 'International Tables Vol C Tables 4.2.6.8 and 6.1.1.4'

loop_
_geom_angle_atom_site_label_1
_geom_angle_atom_site_label_2
_geom_angle_atom_site_label_3
_geom_angle
C2 Zr Cl1 100.73(9)
C2 Zr C35 129.11(12)
Cl1 Zr C35 110.11(10)
C2 Zr C36 98.17(13)
Cl1 Zr C36 134.92(10)
C35 Zr C36 32.66(12)
C2 Zr C30 125.90(13)
Cl1 Zr C30 111.98(10)
C35 Zr C30 78.27(13)
C36 Zr C30 88.21(14)
C2 Zr C31 94.60(13)
Cl1 Zr C31 134.84(9)
C35 Zr C31 91.31(14)
C36 Zr C31 83.23(14)
C30 Zr C31 32.61(12)
C2 Zr C39 123.69(12)
Cl1 Zr C39 81.94(9)
C35 Zr C39 32.24(12)
C36 Zr C39 53.70(13)
C30 Zr C39 103.19(13)
C31 Zr C39 123.00(14)
C2 Zr C34 122.82(11)
Cl1 Zr C34 82.89(9)
C35 Zr C34 100.84(12)
C36 Zr C34 119.17(13)
C30 Zr C34 32.12(11)
C31 Zr C34 53.56(12)
C39 Zr C34 113.38(12)
C2 Zr C38 91.30(12)
Cl1 Zr C38 85.27(10)
C35 Zr C38 53.66(13)
C36 Zr C38 53.65(14)
C30 Zr C38 131.85(13)
C31 Zr C38 136.87(14)
C39 Zr C38 32.44(12)
C34 Zr C38 145.39(13)
C2 Zr C37 76.93(12)
Cl1 Zr C37 116.21(11)
C35 Zr C37 53.47(13)
C36 Zr C37 32.07(13)
C30 Zr C37 120.14(14)
C31 Zr C37 108.55(14)
C39 Zr C37 53.48(12)
C34 Zr C37 151.12(13)
C38 Zr C37 32.37(13)
C2 Zr C33 90.73(11)
Cl1 Zr C33 83.90(9)
C35 Zr C33 130.99(12)
C36 Zr C33 136.42(13)
C30 Zr C33 53.47(12)
C31 Zr C33 53.47(13)
C39 Zr C33 144.64(12)
C34 Zr C33 32.36(11)
C38 Zr C33 169.17(13)
C37 Zr C33 157.82(13)
C2 Zr C32 74.49(11)
Cl1 Zr C32 113.78(10)
C35 Zr C32 123.51(14)
C36 Zr C32 110.60(14)
C30 Zr C32 53.46(13)
C31 Zr C32 32.20(12)
C39 Zr C32 154.81(13)
C34 Zr C32 53.30(12)
C38 Zr C32 157.75(14)
C37 Zr C32 125.77(14)
C33 Zr C32 32.07(12)
C34 C30 C31 108.0(3)
C34 C30 Zr 74.2(2)
C31 C30 Zr 73.7(2)
C32 C31 C30 107.8(4)
C32 C31 Zr 74.9(2)
C30 C31 Zr 73.7(2)
C33 C32 C31 108.3(3)
C33 C32 Zr 73.9(2)
C31 C32 Zr 72.9(2)
C32 C33 C34 107.7(3)
C32 C33 Zr 74.1(2)
C34 C33 Zr 73.21(19)
C30 C34 C33 108.3(3)
C30 C34 Zr 73.7(2)
C33 C34 Zr 74.42(19)
C39 C35 C36 108.3(4)
C39 C35 Zr 74.7(2)
C36 C35 Zr 73.9(2)
C37 C36 C35 108.0(4)
C37 C36 Zr 75.0(2)
C35 C36 Zr 73.4(2)
C36 C37 C38 108.3(4)
C36 C37 Zr 72.9(2)
C38 C37 Zr 73.7(2)
C37 C38 C39 107.4(4)
C37 C38 Zr 74.0(2)
C39 C38 Zr 73.4(2)
C35 C39 C38 108.1(4)
C35 C39 Zr 73.1(2)
C38 C39 Zr 74.1(2)
C15 C1 C11 117.8(3)
C15 C1 C2 121.4(3)
C11 C1 C2 120.7(3)
C12 C11 C1 120.5(4)
C13 C12 C11 120.6(4)
C12 C13 C14 119.8(4)
C13 C14 C15 120.2(4)
C14 C15 C1 121.1(3)
C3 C2 C1 120.5(3)
C3 C2 Zr 128.2(2)
C1 C2 Zr 111.1(2)
C2 C3 C4 124.3(3)
C2 C3 P1 118.7(2)
C4 C3 P1 116.7(2)
C5 C4 C3 175.1(3)
C4 C5 C6 177.8(4)
C65 C6 C61 118.5(3)
C65 C6 C5 119.9(3)
C61 C6 C5 121.6(3)
C62 C61 C6 120.5(4)
C63 C62 C61 120.4(4)
C62 C63 C64 120.1(4)
C65 C64 C63 120.0(4)
C64 C65 C6 120.5(4)
C21 P1 C3 97.67(14)
C21 P1 Cl2 101.52(13)
C3 P1 Cl2 100.45(11)
C26 C21 C22 118.0(3)
C26 C21 P1 127.1(3)
C22 C21 P1 114.6(3)
C23 C22 C21 120.4(4)
C24 C23 C22 120.4(4)
C25 C24 C23 119.6(4)
C24 C25 C26 121.1(4)
C25 C26 C21 120.4(4)

loop_
_geom_bond_atom_site_label_1
_geom_bond_atom_site_label_2
_geom_bond_distance
Zr C2 2.320(3)
Zr Cl1 2.4399(9)
Zr C35 2.481(3)
Zr C36 2.487(4)
Zr C30 2.499(3)
Zr C31 2.499(4)
Zr C39 2.501(3)
Zr C34 2.506(3)
Zr C38 2.510(4)
Zr C37 2.514(4)
Zr C33 2.521(3)
Zr C32 2.524(4)
C30 C34 1.385(5)
C30 C31 1.403(5)
C31 C32 1.393(5)
C32 C33 1.394(5)
C33 C34 1.401(5)
C35 C39 1.384(5)
C35 C36 1.397(5)
C36 C37 1.382(5)
C37 C38 1.400(6)
C38 C39 1.400(5)
C1 C15 1.393(5)
C1 C11 1.396(5)
C1 C2 1.493(4)
C11 C12 1.390(5)
C12 C13 1.372(5)
C13 C14 1.372(5)
C14 C15 1.388(5)
C2 C3 1.353(4)
C3 C4 1.426(4)
C3 P1 1.851(3)
C4 C5 1.200(4)
C5 C6 1.444(5)
C6 C65 1.397(5)
C6 C61 1.389(5)
C61 C62 1.378(5)
C62 C63 1.371(6)
C63 C64 1.380(6)
C64 C65 1.377(5)
P1 C21 1.823(4)
P1 Cl2 2.0804(13)
C21 C26 1.391(5)
C21 C22 1.395(5)
C22 C23 1.385(5)
C23 C24 1.378(6)
C24 C25 1.354(6)
C25 C26 1.384(5)

loop_
_geom_torsion_atom_site_label_1
_geom_torsion_atom_site_label_2
_geom_torsion_atom_site_label_3
_geom_torsion_atom_site_label_4
_geom_torsion
C2 Zr C30 C34 -96.0(3)
Cl1 Zr C30 C34 26.6(3)
C35 Zr C30 C34 133.8(3)
C36 Zr C30 C34 165.2(2)
C31 Zr C30 C34 -114.6(3)
C39 Zr C30 C34 113.2(2)
C38 Zr C30 C34 130.6(2)
C37 Zr C30 C34 168.4(2)
C33 Zr C30 C34 -37.2(2)
C32 Zr C30 C34 -77.4(3)
C2 Zr C30 C31 18.6(3)
Cl1 Zr C30 C31 141.3(2)
C35 Zr C30 C31 -111.6(3)
C36 Zr C30 C31 -80.2(2)
C39 Zr C30 C31 -132.2(2)
C34 Zr C30 C31 114.6(3)
C38 Zr C30 C31 -114.7(3)
C37 Zr C30 C31 -77.0(3)
C33 Zr C30 C31 77.5(3)
C32 Zr C30 C31 37.3(2)
C34 C30 C31 C32 -0.9(4)
Zr C30 C31 C32 -67.7(3)
C34 C30 C31 Zr 66.8(3)
C2 Zr C31 C32 -50.9(2)
Cl1 Zr C31 C32 59.2(3)
C35 Zr C31 C32 179.7(2)
C36 Zr C31 C32 -148.6(2)
C30 Zr C31 C32 114.1(3)
C39 Zr C31 C32 173.4(2)
C34 Zr C31 C32 77.2(2)
C38 Zr C31 C32 -147.7(2)
C37 Zr C31 C32 -128.6(2)
C33 Zr C31 C32 36.6(2)
C2 Zr C31 C30 -165.0(2)
Cl1 Zr C31 C30 -54.9(3)
C35 Zr C31 C30 65.6(2)
C36 Zr C31 C30 97.3(2)
C39 Zr C31 C30 59.3(3)
C34 Zr C31 C30 -36.9(2)
C38 Zr C31 C30 98.2(3)
C37 Zr C31 C30 117.3(2)
C33 Zr C31 C30 -77.5(2)
C32 Zr C31 C30 -114.1(3)
C30 C31 C32 C33 1.0(4)
Zr C31 C32 C33 -65.9(2)
C30 C31 C32 Zr 66.9(3)
C2 Zr C32 C33 -117.9(2)
Cl1 Zr C32 C33 -22.8(2)
C35 Zr C32 C33 115.1(2)
C36 Zr C32 C33 149.1(2)
C30 Zr C32 C33 77.7(2)
C31 Zr C32 C33 115.5(3)
C39 Zr C32 C33 102.4(4)
C34 Zr C32 C33 37.4(2)
C38 Zr C32 C33 -169.8(3)
C37 Zr C32 C33 -178.6(2)
C2 Zr C32 C31 126.6(3)
Cl1 Zr C32 C31 -138.3(2)
C35 Zr C32 C31 -0.3(3)
C36 Zr C32 C31 33.6(3)
C30 Zr C32 C31 -37.8(2)
C39 Zr C32 C31 -13.0(4)
C34 Zr C32 C31 -78.1(2)
C38 Zr C32 C31 74.7(4)
C37 Zr C32 C31 65.9(3)
C33 Zr C32 C31 -115.5(3)
C31 C32 C33 C34 -0.7(4)
Zr C32 C33 C34 -66.0(2)
C31 C32 C33 Zr 65.3(2)
C2 Zr C33 C32 58.4(2)
Cl1 Zr C33 C32 159.1(2)
C35 Zr C33 C32 -89.5(3)
C36 Zr C33 C32 -44.3(3)
C30 Zr C33 C32 -77.7(2)
C31 Zr C33 C32 -36.8(2)
C39 Zr C33 C32 -134.1(3)
C34 Zr C33 C32 -114.5(3)
C38 Zr C33 C32 159.2(6)
C37 Zr C33 C32 3.0(5)
C2 Zr C33 C34 173.0(2)
Cl1 Zr C33 C34 -86.3(2)
C35 Zr C33 C34 25.1(3)
C36 Zr C33 C34 70.3(3)
C30 Zr C33 C34 36.9(2)
C31 Zr C33 C34 77.8(2)
C39 Zr C33 C34 -19.6(4)
C38 Zr C33 C34 -86.3(7)
C37 Zr C33 C34 117.5(4)
C32 Zr C33 C34 114.5(3)
C31 C30 C34 C33 0.4(4)
Zr C30 C34 C33 66.9(2)
C31 C30 C34 Zr -66.5(3)
C32 C33 C34 C30 0.2(4)
Zr C33 C34 C30 -66.4(3)
C32 C33 C34 Zr 66.6(2)
C2 Zr C34 C30 106.6(2)
Cl1 Zr C34 C30 -155.2(2)
C35 Zr C34 C30 -46.0(3)
C36 Zr C34 C30 -17.0(3)
C31 Zr C34 C30 37.5(2)
C39 Zr C34 C30 -77.2(3)
C38 Zr C34 C30 -84.3(3)
C37 Zr C34 C30 -21.2(4)
C33 Zr C34 C30 115.0(4)
C32 Zr C34 C30 77.9(3)
C2 Zr C34 C33 -8.4(3)
Cl1 Zr C34 C33 89.8(2)
C35 Zr C34 C33 -161.0(2)
C36 Zr C34 C33 -132.0(2)
C30 Zr C34 C33 -115.0(4)
C31 Zr C34 C33 -77.4(3)
C39 Zr C34 C33 167.8(2)
C38 Zr C34 C33 160.7(2)
C37 Zr C34 C33 -136.1(3)
C32 Zr C34 C33 -37.0(2)
C2 Zr C35 C39 92.9(3)
Cl1 Zr C35 C39 -30.7(3)
C36 Zr C35 C39 114.7(4)
C30 Zr C35 C39 -140.0(3)
C31 Zr C35 C39 -170.1(2)
C34 Zr C35 C39 -117.0(2)
C38 Zr C35 C39 37.1(2)
C37 Zr C35 C39 77.7(3)
C33 Zr C35 C39 -130.3(2)
C32 Zr C35 C39 -169.9(2)
C2 Zr C35 C36 -21.7(3)
Cl1 Zr C35 C36 -145.3(2)
C30 Zr C35 C36 105.4(3)
C31 Zr C35 C36 75.3(3)
C39 Zr C35 C36 -114.7(4)
C34 Zr C35 C36 128.4(3)
C38 Zr C35 C36 -77.5(3)
C37 Zr C35 C36 -37.0(2)
C33 Zr C35 C36 115.0(3)
C32 Zr C35 C36 75.4(3)
C39 C35 C36 C37 0.3(4)
Zr C35 C36 C37 67.7(3)
C39 C35 C36 Zr -67.4(3)
C2 Zr C36 C37 48.8(3)
Cl1 Zr C36 C37 -65.4(3)
C35 Zr C36 C37 -114.4(4)
C30 Zr C36 C37 174.8(3)
C31 Zr C36 C37 142.5(3)
C39 Zr C36 C37 -77.4(3)
C34 Zr C36 C37 -176.2(2)
C38 Zr C36 C37 -36.8(2)
C33 Zr C36 C37 148.5(2)
C32 Zr C36 C37 125.2(2)
C2 Zr C36 C35 163.1(2)
Cl1 Zr C36 C35 49.0(3)
C30 Zr C36 C35 -70.8(3)
C31 Zr C36 C35 -103.2(3)
C39 Zr C36 C35 37.0(2)
C34 Zr C36 C35 -61.9(3)
C38 Zr C36 C35 77.6(3)
C37 Zr C36 C35 114.4(4)
C33 Zr C36 C35 -97.1(3)
C32 Zr C36 C35 -120.4(2)
C35 C36 C37 C38 -0.9(4)
Zr C36 C37 C38 65.7(3)
C35 C36 C37 Zr -66.6(3)
C2 Zr C37 C36 -130.2(3)
Cl1 Zr C37 C36 134.2(2)
C35 Zr C37 C36 37.7(2)
C30 Zr C37 C36 -6.0(3)
C31 Zr C37 C36 -39.7(3)
C39 Zr C37 C36 78.1(2)
C34 Zr C37 C36 6.8(4)
C38 Zr C37 C36 115.6(3)
C33 Zr C37 C36 -72.5(4)
C32 Zr C37 C36 -70.5(3)
C2 Zr C37 C38 114.2(3)
Cl1 Zr C37 C38 18.5(3)
C35 Zr C37 C38 -77.9(2)
C36 Zr C37 C38 -115.6(3)
C30 Zr C37 C38 -121.7(2)
C31 Zr C37 C38 -155.3(2)
C39 Zr C37 C38 -37.5(2)
C34 Zr C37 C38 -108.8(3)
C33 Zr C37 C38 171.8(3)
C32 Zr C37 C38 173.8(2)
C36 C37 C38 C39 1.2(4)
Zr C37 C38 C39 66.4(3)
C36 C37 C38 Zr -65.2(3)
C2 Zr C38 C37 -62.7(2)
Cl1 Zr C38 C37 -163.4(2)
C35 Zr C38 C37 77.3(3)
C36 Zr C38 C37 36.5(2)
C30 Zr C38 C37 81.1(3)
C31 Zr C38 C37 35.4(3)
C39 Zr C38 C37 114.2(3)
C34 Zr C38 C37 126.4(3)
C33 Zr C38 C37 -163.4(6)
C32 Zr C38 C37 -13.4(5)
C2 Zr C38 C39 -176.9(2)
Cl1 Zr C38 C39 82.4(2)
C35 Zr C38 C39 -36.9(2)
C36 Zr C38 C39 -77.7(2)
C30 Zr C38 C39 -33.1(3)
C31 Zr C38 C39 -78.8(3)
C34 Zr C38 C39 12.2(4)
C37 Zr C38 C39 -114.2(3)
C33 Zr C38 C39 82.4(7)
C32 Zr C38 C39 -127.6(4)
C36 C35 C39 C38 0.4(4)
Zr C35 C39 C38 -66.4(3)
C36 C35 C39 Zr 66.9(3)
C37 C38 C39 C35 -1.0(4)
Zr C38 C39 C35 65.7(3)
C37 C38 C39 Zr -66.7(3)
C2 Zr C39 C35 -111.4(2)
Cl1 Zr C39 C35 151.1(2)
C36 Zr C39 C35 -37.5(2)
C30 Zr C39 C35 40.3(3)
C31 Zr C39 C35 11.9(3)
C34 Zr C39 C35 72.5(3)
C38 Zr C39 C35 -115.0(4)
C37 Zr C39 C35 -77.6(3)
C33 Zr C39 C35 83.7(3)
C32 Zr C39 C35 20.1(4)
C2 Zr C39 C38 3.7(3)
Cl1 Zr C39 C38 -93.9(2)
C35 Zr C39 C38 115.0(4)
C36 Zr C39 C38 77.6(3)
C30 Zr C39 C38 155.3(2)
C31 Zr C39 C38 126.9(2)
C34 Zr C39 C38 -172.5(2)
C37 Zr C39 C38 37.4(2)
C33 Zr C39 C38 -161.2(2)
C32 Zr C39 C38 135.1(3)
C15 C1 C11 C12 -1.5(5)
C2 C1 C11 C12 -179.1(3)
C1 C11 C12 C13 0.9(5)
C11 C12 C13 C14 0.0(6)
C12 C13 C14 C15 -0.3(6)
C13 C14 C15 C1 -0.4(5)
C11 C1 C15 C14 1.2(5)
C2 C1 C15 C14 178.8(3)
C15 C1 C2 C3 88.8(4)
C11 C1 C2 C3 -93.7(4)
C15 C1 C2 Zr -87.2(3)
C11 C1 C2 Zr 90.3(3)
Cl1 Zr C2 C3 -179.8(3)
C35 Zr C2 C3 52.9(3)
C36 Zr C2 C3 41.3(3)
C30 Zr C2 C3 -52.4(3)
C31 Zr C2 C3 -42.5(3)
C39 Zr C2 C3 92.8(3)
C34 Zr C2 C3 -91.4(3)
C38 Zr C2 C3 94.7(3)
C37 Zr C2 C3 65.5(3)
C33 Zr C2 C3 -95.9(3)
C32 Zr C2 C3 -67.9(3)
Cl1 Zr C2 C1 -4.2(2)
C35 Zr C2 C1 -131.4(2)
C36 Zr C2 C1 -143.1(2)
C30 Zr C2 C1 123.2(2)
C31 Zr C2 C1 133.1(2)
C39 Zr C2 C1 -91.6(2)
C34 Zr C2 C1 84.2(2)
C38 Zr C2 C1 -89.6(2)
C37 Zr C2 C1 -118.9(2)
C33 Zr C2 C1 79.7(2)
C32 Zr C2 C1 107.7(2)
C1 C2 C3 C4 178.9(3)
Zr C2 C3 C4 -5.8(5)
C1 C2 C3 P1 -8.0(4)
Zr C2 C3 P1 167.23(16)
C2 C3 C4 C5 -160(4)
P1 C3 C4 C5 27(4)
C3 C4 C5 C6 53(12)
C4 C5 C6 C65 -49(9)
C4 C5 C6 C61 130(9)
C65 C6 C61 C62 -0.5(5)
C5 C6 C61 C62 -179.9(3)
C6 C61 C62 C63 0.3(6)
C61 C62 C63 C64 0.2(6)
C62 C63 C64 C65 -0.5(7)
C63 C64 C65 C6 0.2(6)
C61 C6 C65 C64 0.2(5)
C5 C6 C65 C64 179.6(3)
C2 C3 P1 C21 -114.7(3)
C4 C3 P1 C21 58.9(3)
C2 C3 P1 Cl2 142.1(2)
C4 C3 P1 Cl2 -44.4(3)
C3 P1 C21 C26 -76.2(3)
Cl2 P1 C21 C26 26.2(3)
C3 P1 C21 C22 98.1(3)
Cl2 P1 C21 C22 -159.5(2)
C26 C21 C22 C23 1.9(5)
P1 C21 C22 C23 -173.0(3)
C21 C22 C23 C24 -1.9(6)
C22 C23 C24 C25 0.4(7)
C23 C24 C25 C26 1.0(6)
C24 C25 C26 C21 -1.0(6)
C22 C21 C26 C25 -0.4(5)
P1 C21 C26 C25 173.7(3)
